data_4102836
loop_
_publ_author_name
'K. C. Nicolaou'
'Jianhua Wang'
'Yefeng Tang'
'Lorenzo Botta'

_publ_section_title
;
 Total Synthesis of Sporolide B and 9-epi-Sporolide B
;
_journal_name_full 'Journal of the American Chemical Society'
_journal_page_first 11350
_journal_page_last 11363
_journal_paper_doi 10.1021/ja1048994
_journal_volume 132
_journal_year 2010
_chemical_formula_sum 'C24 H24 O6'
_chemical_formula_weight 408.43
_chemical_name_systematic
; 
 ? 
;
_space_group_IT_number 2
_symmetry_cell_setting triclinic
_symmetry_space_group_name_Hall '-P 1'
_symmetry_space_group_name_H-M 'P -1'
_atom_sites_solution_hydrogens geom
_atom_sites_solution_primary direct
_atom_sites_solution_secondary difmap
_audit_creation_method SHELXL-97
_cell_angle_alpha 80.73(3)
_cell_angle_beta 83.40(3)
_cell_angle_gamma 81.91(3)
_cell_formula_units_Z 2
_cell_length_a 8.8015(18)
_cell_length_b 9.3256(19)
_cell_length_c 12.532(3)
_cell_measurement_reflns_used 4481
_cell_measurement_temperature 296(2)
_cell_measurement_theta_max 28.00
_cell_measurement_theta_min 2.35
_cell_volume 1000.6(4)
_computing_cell_refinement 'Bruker SAINT+'
_computing_data_collection 'Bruker SMART'
_computing_data_reduction 'Bruker SAINT+'
_computing_molecular_graphics 'Bruker SHELXTL'
_computing_publication_material 'Bruker SHELXTL'
_computing_structure_refinement 'SHELXL-97 (Sheldrick, 1997)'
_computing_structure_solution 'SHELXS-97 (Sheldrick, 1997)'
_diffrn_ambient_temperature 296(2)
_diffrn_measured_fraction_theta_full 0.973
_diffrn_measured_fraction_theta_max 0.973
_diffrn_measurement_device_type 'CCD area detector'
_diffrn_measurement_method 'phi and omega scans'
_diffrn_radiation_monochromator graphite
_diffrn_radiation_source 'fine-focus sealed tube'
_diffrn_radiation_type MoK\a
_diffrn_radiation_wavelength 0.71073
_diffrn_reflns_av_R_equivalents 0.0169
_diffrn_reflns_av_sigmaI/netI 0.0277
_diffrn_reflns_limit_h_max 11
_diffrn_reflns_limit_h_min -11
_diffrn_reflns_limit_k_max 12
_diffrn_reflns_limit_k_min -12
_diffrn_reflns_limit_l_max 16
_diffrn_reflns_limit_l_min -15
_diffrn_reflns_number 9223
_diffrn_reflns_theta_full 28.00
_diffrn_reflns_theta_max 28.00
_diffrn_reflns_theta_min 1.65
_diffrn_standards_decay_% 1
_exptl_absorpt_coefficient_mu 0.097
_exptl_absorpt_correction_T_max 0.9827
_exptl_absorpt_correction_T_min 0.9687
_exptl_absorpt_correction_type multi-scan
_exptl_absorpt_process_details 'SADABS (Sheldrick, 1999)'
_exptl_crystal_colour Colorless
_exptl_crystal_density_diffrn 1.356
_exptl_crystal_density_meas ?
_exptl_crystal_density_method 'not measured'
_exptl_crystal_description Parallelepiped
_exptl_crystal_F_000 432
_exptl_crystal_size_max 0.33
_exptl_crystal_size_mid 0.24
_exptl_crystal_size_min 0.18
_refine_diff_density_max 0.320
_refine_diff_density_min -0.272
_refine_diff_density_rms 0.052
_refine_ls_extinction_method none
_refine_ls_goodness_of_fit_ref 1.060
_refine_ls_hydrogen_treatment constr
_refine_ls_matrix_type full
_refine_ls_number_parameters 284
_refine_ls_number_reflns 4712
_refine_ls_number_restraints 0
_refine_ls_restrained_S_all 1.060
_refine_ls_R_factor_all 0.0701
_refine_ls_R_factor_gt 0.0575
_refine_ls_shift/su_max 0.019
_refine_ls_shift/su_mean 0.001
_refine_ls_structure_factor_coef Fsqd
_refine_ls_weighting_details 'calc w=1/[\s^2^(Fo^2^)+(0.0800P)^2^+0.3000P] where P=(Fo^2^+2Fc^2^)/3'
_refine_ls_weighting_scheme calc
_refine_ls_wR_factor_gt 0.1457
_refine_ls_wR_factor_ref 0.1554
_reflns_number_gt 3821
_reflns_number_total 4712
_reflns_threshold_expression >2sigma(I)
_cod_data_source_file ja1048994_si_004.cif
_cod_data_source_block jw1370
_cod_depositor_comments
;
The following automatic conversions were performed:

'_exptl_crystal_density_meas' value 'not measured' was changed to '?'
- the value is perceived as not measured.

Automatic conversion script
Id: cif_fix_values 3008 2015-01-20 13:52:24Z robertas 
;
_cod_database_code 4102836

loop_
_symmetry_equiv_pos_as_xyz
'x, y, z'
'-x, -y, -z'

loop_
_atom_site_label
_atom_site_type_symbol
_atom_site_fract_x
_atom_site_fract_y
_atom_site_fract_z
_atom_site_U_iso_or_equiv
_atom_site_adp_type
_atom_site_occupancy
_atom_site_symmetry_multiplicity
_atom_site_calc_flag
_atom_site_refinement_flags
_atom_site_disorder_assembly
_atom_site_disorder_group
O1 O 0.11965(13) 0.51498(13) 0.81797(10) 0.0358(3) Uani 1 1 d . . .
O2 O 0.26907(13) 0.51251(13) 0.62045(9) 0.0318(3) Uani 1 1 d . . .
O3 O 0.35394(19) 0.02005(15) 0.92553(11) 0.0502(4) Uani 1 1 d . . .
H3 H 0.3181 0.0362 0.9864 0.060 Uiso 1 1 calc R . .
O4 O 0.56232(16) 0.01139(14) 0.62273(11) 0.0409(3) Uani 1 1 d . . .
O5 O 0.74676(19) 0.0388(2) 0.85063(12) 0.0617(5) Uani 1 1 d . . .
O6 O 0.75024(16) 0.18373(15) 0.69037(11) 0.0429(3) Uani 1 1 d . . .
C1 C 0.5870(2) 0.5928(2) 0.87171(16) 0.0422(4) Uani 1 1 d . . .
H1 H 0.5870 0.6145 0.9416 0.051 Uiso 1 1 calc R . .
C2 C 0.7202(2) 0.5279(2) 0.81917(16) 0.0415(4) Uani 1 1 d . . .
H2 H 0.8093 0.5052 0.8550 0.050 Uiso 1 1 calc R . .
C3 C 0.72363(19) 0.49578(19) 0.71377(15) 0.0343(4) Uani 1 1 d . . .
C4 C 0.59217(19) 0.53629(19) 0.65918(14) 0.0323(4) Uani 1 1 d . . .
H4 H 0.5935 0.5208 0.5876 0.039 Uiso 1 1 calc R . .
C5 C 0.45865(19) 0.60016(18) 0.71214(14) 0.0308(4) Uani 1 1 d . . .
C6 C 0.4535(2) 0.62503(19) 0.81842(15) 0.0344(4) Uani 1 1 d . . .
C7 C 0.2916(2) 0.6790(2) 0.86079(16) 0.0406(4) Uani 1 1 d . . .
H7A H 0.2811 0.7828 0.8654 0.049 Uiso 1 1 calc R . .
H7B H 0.2643 0.6262 0.9321 0.049 Uiso 1 1 calc R . .
C8 C 0.18919(19) 0.64864(19) 0.77686(14) 0.0331(4) Uani 1 1 d . B .
C9 C 0.30105(19) 0.63257(18) 0.67187(13) 0.0305(4) Uani 1 1 d . B .
C10 C 0.0631(2) 0.7720(2) 0.74281(17) 0.0439(5) Uani 1 1 d . . .
H10A H -0.0159 0.7364 0.7097 0.053 Uiso 1 1 calc R A 1
H10B H 0.0156 0.8190 0.8042 0.053 Uiso 1 1 calc R A 1
C11A C 0.1525(4) 0.8759(4) 0.6607(3) 0.0472(12) Uani 0.648(8) 1 d P B 1
H11A H 0.2080 0.9336 0.6971 0.057 Uiso 0.648(8) 1 calc PR B 1
H11B H 0.0837 0.9417 0.6144 0.057 Uiso 0.648(8) 1 calc PR B 1
C11B C 0.0932(7) 0.8110(9) 0.6189(6) 0.053(2) Uani 0.352(8) 1 d P B 2
H11C H 0.0378 0.7537 0.5820 0.064 Uiso 0.352(8) 1 calc PR B 2
H11D H 0.0612 0.9141 0.5959 0.064 Uiso 0.352(8) 1 calc PR B 2
C12 C 0.2646(2) 0.7747(2) 0.59448(15) 0.0389(4) Uani 1 1 d . . .
H12A H 0.2174 0.7560 0.5326 0.047 Uiso 1 1 calc R B 1
H12B H 0.3579 0.8188 0.5683 0.047 Uiso 1 1 calc R B 1
C13 C 0.3905(2) 0.26697(19) 0.67162(14) 0.0323(4) Uani 1 1 d . . .
H13 H 0.4432 0.2670 0.6029 0.039 Uiso 1 1 calc R . .
C14 C 0.28731(19) 0.38525(18) 0.69442(14) 0.0301(3) Uani 1 1 d . . .
C15 C 0.21065(18) 0.38782(18) 0.79741(14) 0.0298(3) Uani 1 1 d . . .
C16 C 0.2231(2) 0.26520(19) 0.87719(14) 0.0329(4) Uani 1 1 d . . .
C17 C 0.3288(2) 0.14476(19) 0.85261(14) 0.0345(4) Uani 1 1 d . . .
C18 C 0.4156(2) 0.14682(18) 0.75215(14) 0.0334(4) Uani 1 1 d . . .
C19 C 0.5497(2) 0.03034(19) 0.73290(15) 0.0370(4) Uani 1 1 d . . .
H19 H 0.5302 -0.0620 0.7787 0.044 Uiso 1 1 calc R . .
C20 C 0.6938(2) 0.0822(2) 0.76540(15) 0.0383(4) Uani 1 1 d . . .
C21 C 0.8815(2) 0.2499(2) 0.71376(19) 0.0471(5) Uani 1 1 d . . .
H21A H 0.9770 0.1994 0.6840 0.057 Uiso 1 1 calc R . .
H21B H 0.8843 0.2423 0.7916 0.057 Uiso 1 1 calc R . .
C22 C 0.8636(2) 0.4090(2) 0.66289(17) 0.0393(4) Uani 1 1 d . . .
H22A H 0.9550 0.4518 0.6711 0.047 Uiso 1 1 calc R . .
H22B H 0.8547 0.4151 0.5858 0.047 Uiso 1 1 calc R . .
C23 C 0.1271(2) 0.2628(2) 0.98448(16) 0.0450(5) Uani 1 1 d . . .
H23A H 0.0678 0.3569 0.9879 0.054 Uiso 1 1 calc R . .
H23B H 0.1933 0.2406 1.0423 0.054 Uiso 1 1 calc R . .
H23C H 0.0587 0.1894 0.9919 0.054 Uiso 1 1 calc R . .
C24 C 0.6854(3) -0.0958(2) 0.59497(19) 0.0498(5) Uani 1 1 d . . .
H24A H 0.6816 -0.1831 0.6470 0.060 Uiso 1 1 calc R . .
H24B H 0.7818 -0.0589 0.5952 0.060 Uiso 1 1 calc R . .
H24C H 0.6761 -0.1179 0.5239 0.060 Uiso 1 1 calc R . .

loop_
_atom_site_aniso_label
_atom_site_aniso_U_11
_atom_site_aniso_U_22
_atom_site_aniso_U_33
_atom_site_aniso_U_23
_atom_site_aniso_U_13
_atom_site_aniso_U_12
O1 0.0302(6) 0.0334(6) 0.0405(7) -0.0024(5) 0.0040(5) -0.0022(5)
O2 0.0353(6) 0.0322(6) 0.0263(6) 0.0001(5) -0.0060(5) -0.0017(5)
O3 0.0713(10) 0.0352(7) 0.0361(7) 0.0058(6) 0.0049(7) 0.0000(7)
O4 0.0484(8) 0.0331(7) 0.0410(7) -0.0104(5) -0.0024(6) 0.0004(5)
O5 0.0575(9) 0.0779(12) 0.0426(9) 0.0159(8) -0.0142(7) -0.0053(8)
O6 0.0501(8) 0.0393(7) 0.0403(7) 0.0018(6) -0.0122(6) -0.0114(6)
C1 0.0426(10) 0.0527(12) 0.0353(10) -0.0111(8) -0.0073(8) -0.0109(9)
C2 0.0335(9) 0.0489(11) 0.0439(11) -0.0049(9) -0.0117(8) -0.0069(8)
C3 0.0284(8) 0.0311(9) 0.0431(10) -0.0027(7) -0.0030(7) -0.0063(6)
C4 0.0313(8) 0.0324(9) 0.0322(9) -0.0026(7) -0.0014(7) -0.0046(6)
C5 0.0305(8) 0.0282(8) 0.0324(9) 0.0000(6) -0.0030(6) -0.0041(6)
C6 0.0346(9) 0.0349(9) 0.0347(9) -0.0064(7) -0.0021(7) -0.0072(7)
C7 0.0405(10) 0.0465(11) 0.0363(10) -0.0132(8) 0.0002(8) -0.0052(8)
C8 0.0306(8) 0.0321(9) 0.0339(9) -0.0018(7) 0.0014(7) -0.0014(6)
C9 0.0305(8) 0.0306(8) 0.0285(8) -0.0020(6) -0.0014(6) -0.0013(6)
C10 0.0379(10) 0.0400(10) 0.0464(11) -0.0004(8) 0.0022(8) 0.0086(8)
C11A 0.049(2) 0.0338(17) 0.051(2) 0.0016(14) 0.0024(15) 0.0061(14)
C11B 0.041(3) 0.055(4) 0.051(4) 0.010(3) -0.004(3) 0.012(3)
C12 0.0401(9) 0.0342(9) 0.0368(10) 0.0056(7) -0.0020(8) 0.0009(7)
C13 0.0358(9) 0.0328(9) 0.0274(8) -0.0041(7) -0.0005(7) -0.0041(7)
C14 0.0311(8) 0.0307(8) 0.0286(8) 0.0005(6) -0.0074(6) -0.0056(6)
C15 0.0260(7) 0.0321(8) 0.0311(9) -0.0043(7) -0.0032(6) -0.0034(6)
C16 0.0343(8) 0.0350(9) 0.0291(8) -0.0005(7) -0.0021(7) -0.0091(7)
C17 0.0407(9) 0.0303(9) 0.0316(9) 0.0012(7) -0.0033(7) -0.0078(7)
C18 0.0376(9) 0.0276(8) 0.0340(9) -0.0012(7) -0.0035(7) -0.0042(7)
C19 0.0462(10) 0.0263(8) 0.0348(9) 0.0013(7) 0.0004(8) -0.0024(7)
C20 0.0422(10) 0.0335(9) 0.0339(9) -0.0007(7) -0.0010(8) 0.0060(7)
C21 0.0372(10) 0.0438(11) 0.0619(14) -0.0093(10) -0.0152(9) 0.0003(8)
C22 0.0266(8) 0.0419(10) 0.0503(11) -0.0083(8) -0.0043(7) -0.0049(7)
C23 0.0512(11) 0.0461(11) 0.0338(10) -0.0009(8) 0.0063(8) -0.0068(9)
C24 0.0547(12) 0.0343(10) 0.0591(13) -0.0133(9) 0.0041(10) -0.0012(9)

loop_
_atom_type_symbol
_atom_type_description
_atom_type_scat_dispersion_real
_atom_type_scat_dispersion_imag
_atom_type_scat_source
C C 0.0033 0.0016 'International Tables Vol C Tables 4.2.6.8 and 6.1.1.4'
H H 0.0000 0.0000 'International Tables Vol C Tables 4.2.6.8 and 6.1.1.4'
O O 0.0106 0.0060 'International Tables Vol C Tables 4.2.6.8 and 6.1.1.4'

loop_
_geom_angle_atom_site_label_1
_geom_angle_atom_site_label_2
_geom_angle_atom_site_label_3
_geom_angle
C15 O1 C8 114.57(12)
C14 O2 C9 107.99(12)
C19 O4 C24 113.28(16)
C20 O6 C21 118.36(16)
C2 C1 C6 119.06(18)
C1 C2 C3 121.59(17)
C4 C3 C2 118.73(17)
C4 C3 C22 120.33(17)
C2 C3 C22 120.79(16)
C3 C4 C5 119.55(17)
C6 C5 C4 121.47(16)
C6 C5 C9 111.14(15)
C4 C5 C9 126.93(16)
C5 C6 C1 119.40(17)
C5 C6 C7 110.93(16)
C1 C6 C7 129.59(17)
C6 C7 C8 104.53(14)
O1 C8 C10 109.22(14)
O1 C8 C7 109.53(15)
C10 C8 C7 115.78(16)
O1 C8 C9 111.88(14)
C10 C8 C9 105.43(14)
C7 C8 C9 104.91(14)
O2 C9 C5 110.42(14)
O2 C9 C12 107.77(14)
C5 C9 C12 118.03(15)
O2 C9 C8 110.93(13)
C5 C9 C8 104.14(14)
C12 C9 C8 105.34(14)
C11A C10 C8 102.21(18)
C11A C10 C11B 41.3(3)
C8 C10 C11B 105.9(3)
C10 C11A C12 104.4(2)
C12 C11B C10 105.1(4)
C11B C12 C9 102.8(3)
C11B C12 C11A 41.6(3)
C9 C12 C11A 105.98(18)
C14 C13 C18 119.50(16)
C13 C14 O2 121.55(15)
C13 C14 C15 120.74(16)
O2 C14 C15 117.29(15)
O1 C15 C14 117.90(15)
O1 C15 C16 120.85(15)
C14 C15 C16 121.24(16)
C15 C16 C17 117.05(16)
C15 C16 C23 121.12(17)
C17 C16 C23 121.83(16)
O3 C17 C18 116.19(16)
O3 C17 C16 122.29(16)
C18 C17 C16 121.52(16)
C13 C18 C17 119.49(16)
C13 C18 C19 118.70(16)
C17 C18 C19 121.38(16)
O4 C19 C18 108.25(15)
O4 C19 C20 112.98(15)
C18 C19 C20 107.24(15)
O5 C20 O6 123.73(19)
O5 C20 C19 123.69(18)
O6 C20 C19 112.55(16)
O6 C21 C22 108.22(15)
C3 C22 C21 112.15(16)

loop_
_geom_bond_atom_site_label_1
_geom_bond_atom_site_label_2
_geom_bond_distance
O1 C15 1.378(2)
O1 C8 1.459(2)
O2 C14 1.385(2)
O2 C9 1.453(2)
O3 C17 1.367(2)
O4 C19 1.410(2)
O4 C24 1.419(2)
O5 C20 1.202(2)
O6 C20 1.329(2)
O6 C21 1.462(2)
C1 C2 1.387(3)
C1 C6 1.390(3)
C2 C3 1.397(3)
C3 C4 1.387(2)
C3 C22 1.511(3)
C4 C5 1.388(2)
C5 C6 1.383(3)
C5 C9 1.505(2)
C6 C7 1.509(3)
C7 C8 1.544(3)
C8 C10 1.526(3)
C8 C9 1.564(2)
C9 C12 1.529(2)
C10 C11A 1.525(4)
C10 C11B 1.538(7)
C11A C12 1.534(4)
C11B C12 1.505(6)
C13 C14 1.372(2)
C13 C18 1.393(2)
C14 C15 1.388(2)
C15 C16 1.393(2)
C16 C17 1.405(3)
C16 C23 1.502(2)
C17 C18 1.394(3)
C18 C19 1.513(3)
C19 C20 1.537(3)
C21 C22 1.511(3)

loop_
_geom_torsion_atom_site_label_1
_geom_torsion_atom_site_label_2
_geom_torsion_atom_site_label_3
_geom_torsion_atom_site_label_4
_geom_torsion
C6 C1 C2 C3 0.8(3)
C1 C2 C3 C4 3.0(3)
C1 C2 C3 C22 -172.64(17)
C2 C3 C4 C5 -3.4(3)
C22 C3 C4 C5 172.19(15)
C3 C4 C5 C6 0.2(3)
C3 C4 C5 C9 -171.27(16)
C4 C5 C6 C1 3.6(3)
C9 C5 C6 C1 176.28(16)
C4 C5 C6 C7 -173.48(16)
C9 C5 C6 C7 -0.8(2)
C2 C1 C6 C5 -4.0(3)
C2 C1 C6 C7 172.41(19)
C5 C6 C7 C8 13.5(2)
C1 C6 C7 C8 -163.14(19)
C15 O1 C8 C10 146.94(15)
C15 O1 C8 C7 -85.29(17)
C15 O1 C8 C9 30.61(19)
C6 C7 C8 O1 100.16(16)
C6 C7 C8 C10 -135.83(16)
C6 C7 C8 C9 -20.09(18)
C14 O2 C9 C5 55.56(17)
C14 O2 C9 C12 -174.20(13)
C14 O2 C9 C8 -59.37(16)
C6 C5 C9 O2 -131.28(15)
C4 C5 C9 O2 41.0(2)
C6 C5 C9 C12 104.17(18)
C4 C5 C9 C12 -83.6(2)
C6 C5 C9 C8 -12.14(18)
C4 C5 C9 C8 160.10(16)
O1 C8 C9 O2 19.77(19)
C10 C8 C9 O2 -98.84(16)
C7 C8 C9 O2 138.44(14)
O1 C8 C9 C5 -99.02(16)
C10 C8 C9 C5 142.37(15)
C7 C8 C9 C5 19.65(17)
O1 C8 C9 C12 136.12(15)
C10 C8 C9 C12 17.51(19)
C7 C8 C9 C12 -105.21(16)
O1 C8 C10 C11A -156.3(2)
C7 C8 C10 C11A 79.5(2)
C9 C8 C10 C11A -35.9(2)
O1 C8 C10 C11B -113.8(4)
C7 C8 C10 C11B 122.0(4)
C9 C8 C10 C11B 6.5(4)
C8 C10 C11A C12 41.0(3)
C11B C10 C11A C12 -59.4(4)
C11A C10 C11B C12 61.7(4)
C8 C10 C11B C12 -28.8(6)
C10 C11B C12 C9 39.4(6)
C10 C11B C12 C11A -60.4(5)
O2 C9 C12 C11B 83.4(4)
C5 C9 C12 C11B -150.7(4)
C8 C9 C12 C11B -35.1(4)
O2 C9 C12 C11A 126.4(2)
C5 C9 C12 C11A -107.8(2)
C8 C9 C12 C11A 7.9(3)
C10 C11A C12 C11B 60.9(4)
C10 C11A C12 C9 -30.5(3)
C18 C13 C14 O2 173.88(15)
C18 C13 C14 C15 1.5(3)
C9 O2 C14 C13 -121.74(17)
C9 O2 C14 C15 50.86(18)
C8 O1 C15 C14 -44.0(2)
C8 O1 C15 C16 136.95(16)
C13 C14 C15 O1 174.05(15)
O2 C14 C15 O1 1.4(2)
C13 C14 C15 C16 -6.9(3)
O2 C14 C15 C16 -179.60(14)
O1 C15 C16 C17 -174.47(15)
C14 C15 C16 C17 6.5(2)
O1 C15 C16 C23 5.6(3)
C14 C15 C16 C23 -173.38(16)
C15 C16 C17 O3 178.19(16)
C23 C16 C17 O3 -1.9(3)
C15 C16 C17 C18 -1.1(3)
C23 C16 C17 C18 178.85(17)
C14 C13 C18 C17 3.9(3)
C14 C13 C18 C19 -168.78(16)
O3 C17 C18 C13 176.61(16)
C16 C17 C18 C13 -4.1(3)
O3 C17 C18 C19 -11.0(3)
C16 C17 C18 C19 168.34(16)
C24 O4 C19 C18 179.85(14)
C24 O4 C19 C20 61.24(19)
C13 C18 C19 O4 -37.9(2)
C17 C18 C19 O4 149.61(16)
C13 C18 C19 C20 84.3(2)
C17 C18 C19 C20 -88.2(2)
C21 O6 C20 O5 -1.9(3)
C21 O6 C20 C19 176.07(15)
O4 C19 C20 O5 -140.61(19)
C18 C19 C20 O5 100.2(2)
O4 C19 C20 O6 41.4(2)
C18 C19 C20 O6 -77.78(19)
C20 O6 C21 C22 -144.62(18)
C4 C3 C22 C21 -104.7(2)
C2 C3 C22 C21 70.9(2)
O6 C21 C22 C3 64.8(2)
